data_7121335
loop_
_publ_author_name
'Alimi, Lukman O.'
'Lama, Prem'
'Smith, Vincent J.'
'Barbour, Leonard J.'

_publ_section_title
;
 Hand-twistable plastically deformable crystals of a rigid small organic
 molecule.
;
_journal_issue 24
_journal_name_full 'Chemical communications (Cambridge, England)'
_journal_page_first 2994
_journal_page_last 2997
_journal_paper_doi 10.1039/c8cc00775f
_journal_volume 54
_journal_year 2018
_chemical_formula_sum 'C7 H4 Br N'
_chemical_formula_weight 182.02
_chemical_name_common 4-bromobenzonitirle
_chemical_name_systematic 4-bromobenzonitirle
_space_group_crystal_system monoclinic
_space_group_IT_number 8
_space_group_name_Hall 'C -2y'
_space_group_name_H-M_alt 'C 1 m 1'
_symmetry_space_group_name_Hall 'C -2y'
_symmetry_space_group_name_H-M 'C 1 m 1'
_atom_sites_solution_hydrogens geom
_audit_creation_method SHELXL-2016/6
_audit_update_record
;
2017-11-26 deposited with the CCDC.
2018-02-26 downloaded from the CCDC.
;
_cell_angle_alpha 90
_cell_angle_beta 90.311(5)
_cell_angle_gamma 90
_cell_formula_units_Z 2
_cell_length_a 9.509(5)
_cell_length_b 8.535(4)
_cell_length_c 4.127(2)
_cell_measurement_reflns_used 3581
_cell_measurement_temperature 273(2)
_cell_measurement_theta_max 26.02
_cell_measurement_theta_min 3.21
_cell_volume 334.9(3)
_computing_cell_refinement 'Bruker SAINT'
_computing_data_collection 'Bruker APEX2'
_computing_molecular_graphics 'Bruker SHELXTL'
_computing_publication_material 'Bruker SHELXTL'
_computing_structure_refinement 'SHELXL-2016/6 (Sheldrick, 2016)'
_computing_structure_solution 'SHELXT 2014/5 (Sheldrick, 2014)'
_diffrn_ambient_temperature 273(2)
_diffrn_measured_fraction_theta_full 1.000
_diffrn_measured_fraction_theta_max 1.000
_diffrn_measurement_device_type 'Bruker APEX-II CCD'
_diffrn_measurement_method '\f and \w scans'
_diffrn_radiation_type MoK\a
_diffrn_radiation_wavelength 0.71073
_diffrn_reflns_av_R_equivalents 0.0313
_diffrn_reflns_av_unetI/netI 0.0188
_diffrn_reflns_Laue_measured_fraction_full 1.000
_diffrn_reflns_Laue_measured_fraction_max 1.000
_diffrn_reflns_limit_h_max 11
_diffrn_reflns_limit_h_min -11
_diffrn_reflns_limit_k_max 10
_diffrn_reflns_limit_k_min -10
_diffrn_reflns_limit_l_max 4
_diffrn_reflns_limit_l_min -4
_diffrn_reflns_number 4129
_diffrn_reflns_point_group_measured_fraction_full 1.000
_diffrn_reflns_point_group_measured_fraction_max 1.000
_diffrn_reflns_theta_full 25.000
_diffrn_reflns_theta_max 25.332
_diffrn_reflns_theta_min 3.207
_exptl_absorpt_coefficient_mu 6.033
_exptl_absorpt_correction_T_max 0.573
_exptl_absorpt_correction_T_min 0.073
_exptl_absorpt_correction_type multi-scan
_exptl_absorpt_process_details SADABS
_exptl_crystal_colour Colourless
_exptl_crystal_density_diffrn 1.805
_exptl_crystal_description Rectangular
_exptl_crystal_F_000 176
_exptl_crystal_size_max 0.910
_exptl_crystal_size_mid 0.188
_exptl_crystal_size_min 0.104
_refine_diff_density_max 0.601
_refine_diff_density_min -0.218
_refine_diff_density_rms 0.063
_refine_ls_abs_structure_details
;
 Refined as a perfect inversion twin.
;
_refine_ls_abs_structure_Flack 0.5
_refine_ls_extinction_method none
_refine_ls_goodness_of_fit_ref 1.029
_refine_ls_hydrogen_treatment constr
_refine_ls_matrix_type full
_refine_ls_number_parameters 49
_refine_ls_number_reflns 655
_refine_ls_number_restraints 2
_refine_ls_restrained_S_all 1.027
_refine_ls_R_factor_all 0.0408
_refine_ls_R_factor_gt 0.0404
_refine_ls_shift/su_max 0.003
_refine_ls_shift/su_mean 0.001
_refine_ls_structure_factor_coef Fsqd
_refine_ls_weighting_details 'w=1/[\s^2^(Fo^2^)+(0.0728P)^2^+1.2112P] where P=(Fo^2^+2Fc^2^)/3'
_refine_ls_weighting_scheme calc
_refine_ls_wR_factor_gt 0.1010
_refine_ls_wR_factor_ref 0.1019
_reflns_Friedel_coverage 0.985
_reflns_Friedel_fraction_full 1.000
_reflns_Friedel_fraction_max 1.000
_reflns_number_gt 652
_reflns_number_total 655
_reflns_threshold_expression 'I > 2\s(I)'
_cod_data_source_file c8cc00775f5.cif
_cod_data_source_block 4-BBN-B
_cod_depositor_comments 'Adding full bibliography for 7121334--7121335.cif.'
_cod_database_code 7121335
_shelx_shelxl_version_number 2016/6
_shelx_space_group_comment
;
The symmetry employed for this shelxl refinement is uniquely defined
by the following loop, which should always be used as a source of
symmetry information in preference to the above space-group names.
They are only intended as comments.
;
_shelx_estimated_absorpt_t_min 0.073
_shelx_estimated_absorpt_t_max 0.573

loop_
_space_group_symop_operation_xyz
'x, y, z'
'x, -y, z'
'x+1/2, y+1/2, z'
'x+1/2, -y+1/2, z'

loop_
_atom_site_label
_atom_site_type_symbol
_atom_site_fract_x
_atom_site_fract_y
_atom_site_fract_z
_atom_site_U_iso_or_equiv
_atom_site_adp_type
_atom_site_occupancy
_atom_site_site_symmetry_order
_atom_site_calc_flag
_atom_site_refinement_flags_posn
_atom_site_refinement_flags_adp
_atom_site_refinement_flags_occupancy
Br1 Br 0.26089(2) 0.000000 0.00591(2) 0.0503(4) Uani 1 2 d S T P
N1 N -0.4084(18) 0.000000 0.810(5) 0.076(4) Uani 1 2 d S T P
C1 C 0.0819(13) 0.000000 0.207(3) 0.037(2) Uani 1 2 d S T P
C2 C 0.0200(10) 0.1409(10) 0.284(2) 0.043(2) Uani 1 1 d . . .
H2 H 0.063039 0.234841 0.228164 0.052 Uiso 1 1 calc R U .
C3 C -0.1060(10) 0.1410(11) 0.446(2) 0.045(2) Uani 1 1 d . . .
H3 H -0.148436 0.235273 0.501572 0.054 Uiso 1 1 calc R U .
C4 C -0.1697(14) 0.000000 0.525(4) 0.041(3) Uani 1 2 d S T P
C5 C -0.3031(17) 0.000000 0.687(6) 0.054(4) Uani 1 2 d S T P

loop_
_atom_site_aniso_label
_atom_site_aniso_U_11
_atom_site_aniso_U_22
_atom_site_aniso_U_33
_atom_site_aniso_U_23
_atom_site_aniso_U_13
_atom_site_aniso_U_12
Br1 0.0474(6) 0.0557(7) 0.0480(6) 0.000 0.0097(4) 0.000
N1 0.066(10) 0.069(9) 0.092(12) 0.000 0.026(9) 0.000
C1 0.038(6) 0.043(6) 0.029(6) 0.000 -0.002(4) 0.000
C2 0.050(5) 0.031(4) 0.048(5) 0.005(4) 0.000(4) -0.001(3)
C3 0.051(5) 0.037(5) 0.048(5) -0.002(4) -0.003(4) 0.005(4)
C4 0.040(7) 0.044(7) 0.038(8) 0.000 -0.003(6) 0.000
C5 0.052(9) 0.050(8) 0.062(11) 0.000 0.009(8) 0.000

loop_
_atom_type_symbol
_atom_type_description
_atom_type_scat_dispersion_real
_atom_type_scat_dispersion_imag
_atom_type_scat_source
C C 0.0033 0.0016 'International Tables Vol C Tables 4.2.6.8 and 6.1.1.4'
H H 0.0000 0.0000 'International Tables Vol C Tables 4.2.6.8 and 6.1.1.4'
N N 0.0061 0.0033 'International Tables Vol C Tables 4.2.6.8 and 6.1.1.4'
Br Br -0.2901 2.4595 'International Tables Vol C Tables 4.2.6.8 and 6.1.1.4'

loop_
_geom_angle_atom_site_label_1
_geom_angle_atom_site_label_2
_geom_angle_atom_site_label_3
_geom_angle
_geom_angle_site_symmetry_1
_geom_angle_site_symmetry_3
C2 C1 C2 121.7(12) . 2
C2 C1 Br1 119.1(6) . .
C2 C1 Br1 119.1(6) 2 .
C3 C2 C1 119.2(9) . .
C2 C3 C4 119.8(9) . .
C3 C4 C3 120.3(13) 2 .
C3 C4 C5 119.8(7) 2 .
C3 C4 C5 119.8(7) . .
N1 C5 C4 179(3) . .

loop_
_geom_bond_atom_site_label_1
_geom_bond_atom_site_label_2
_geom_bond_distance
_geom_bond_site_symmetry_2
Br1 C1 1.897(13) .
N1 C5 1.12(2) .
C1 C2 1.377(11) .
C1 C2 1.377(11) 2
C2 C3 1.374(14) .
C3 C4 1.387(12) .
C4 C5 1.44(2) .
